data_2235561
loop_
_publ_author_name
'Zhao, Bao-Hua'
'Zhu, Xiao-Fei'
'Guan, Shuang'
'Li, Dong-Feng'

_publ_section_title
;
 9-(2-Bromoethyl)-9<i>H</i>-carbazole
;
_journal_coeditor_code NG5265
_journal_issue 7
_journal_name_full 'Acta Crystallographica Section E'
_journal_page_first o2026
_journal_paper_doi 10.1107/S1600536812024397
_journal_volume 68
_journal_year 2012
_chemical_formula_iupac 'C14 H12 Br N'
_chemical_formula_moiety 'C14 H12 Br N'
_chemical_formula_sum 'C14 H12 Br N'
_chemical_formula_weight 274.16
_chemical_name_systematic
;
9-(2-Bromoethyl)-9<i>H</i>-carbazole
;
_space_group_IT_number 14
_symmetry_cell_setting monoclinic
_symmetry_space_group_name_Hall '-P 2ybc'
_symmetry_space_group_name_H-M 'P 1 21/c 1'
_atom_sites_solution_hydrogens geom
_atom_sites_solution_primary direct
_atom_sites_solution_secondary difmap
_cell_angle_alpha 90.00
_cell_angle_beta 96.46(3)
_cell_angle_gamma 90.00
_cell_formula_units_Z 4
_cell_length_a 5.417(3)
_cell_length_b 12.254(6)
_cell_length_c 17.505(11)
_cell_measurement_reflns_used 8078
_cell_measurement_temperature 288(2)
_cell_measurement_theta_max 27.52
_cell_measurement_theta_min 3.33
_cell_volume 1154.6(11)
_computing_cell_refinement 'RAPID-AUTO (Rigaku, 1998)'
_computing_data_collection 'RAPID-AUTO (Rigaku, 1998)'
_computing_data_reduction 'CrystalClear (Rigaku/MSC, 2002)'
_computing_molecular_graphics 'SHELXTL (Sheldrick, 2008)'
_computing_publication_material 'SHELXL97 (Sheldrick, 2008)'
_computing_structure_refinement 'SHELXL97 (Sheldrick, 2008)'
_computing_structure_solution 'SHELXS97 (Sheldrick, 2008)'
_diffrn_ambient_temperature 288(2)
_diffrn_measured_fraction_theta_full 0.997
_diffrn_measured_fraction_theta_max 0.997
_diffrn_measurement_device_type 'Rigaku R-AXIS RAPID'
_diffrn_measurement_method '\w scans'
_diffrn_radiation_monochromator graphite
_diffrn_radiation_source 'fine-focus sealed tube'
_diffrn_radiation_type MoK\a
_diffrn_radiation_wavelength 0.71073
_diffrn_reflns_av_R_equivalents 0.0385
_diffrn_reflns_av_sigmaI/netI 0.0349
_diffrn_reflns_limit_h_max 7
_diffrn_reflns_limit_h_min -6
_diffrn_reflns_limit_k_max 15
_diffrn_reflns_limit_k_min -15
_diffrn_reflns_limit_l_max 22
_diffrn_reflns_limit_l_min -22
_diffrn_reflns_number 10873
_diffrn_reflns_theta_full 27.48
_diffrn_reflns_theta_max 27.48
_diffrn_reflns_theta_min 3.32
_diffrn_standards_decay_% 0
_diffrn_standards_interval_count 0
_diffrn_standards_interval_time 0
_diffrn_standards_number 0
_exptl_absorpt_coefficient_mu 3.530
_exptl_absorpt_correction_T_max 0.6569
_exptl_absorpt_correction_T_min 0.5986
_exptl_absorpt_correction_type multi-scan
_exptl_absorpt_process_details '(ABSCOR; Higashi, 1995)'
_exptl_crystal_colour colorless
_exptl_crystal_density_diffrn 1.577
_exptl_crystal_density_method 'not measured'
_exptl_crystal_description block
_exptl_crystal_F_000 552
_exptl_crystal_size_max 0.16
_exptl_crystal_size_mid 0.15
_exptl_crystal_size_min 0.13
_refine_diff_density_max 0.233
_refine_diff_density_min -0.587
_refine_ls_extinction_method none
_refine_ls_goodness_of_fit_ref 1.024
_refine_ls_hydrogen_treatment constr
_refine_ls_matrix_type full
_refine_ls_number_parameters 145
_refine_ls_number_reflns 2630
_refine_ls_number_restraints 0
_refine_ls_restrained_S_all 1.024
_refine_ls_R_factor_all 0.0452
_refine_ls_R_factor_gt 0.0321
_refine_ls_shift/su_max 0.007
_refine_ls_shift/su_mean 0.001
_refine_ls_structure_factor_coef Fsqd
_refine_ls_weighting_details 'calc w=1/[\s^2^(Fo^2^)+(0.0394P)^2^+0.3164P] where P=(Fo^2^+2Fc^2^)/3'
_refine_ls_weighting_scheme calc
_refine_ls_wR_factor_gt 0.0760
_refine_ls_wR_factor_ref 0.0823
_reflns_number_gt 2093
_reflns_number_total 2630
_reflns_threshold_expression I>2sigma(I)
_cod_data_source_file ng5265.cif
_cod_data_source_block I
_cod_original_sg_symbol_H-M 'P 21/c'
_cod_database_code 2235561
_cod_database_fobs_code 2235561

loop_
_symmetry_equiv_pos_as_xyz
'x, y, z'
'-x, y+1/2, -z+1/2'
'-x, -y, -z'
'x, -y-1/2, z-1/2'

loop_
_atom_site_type_symbol
_atom_site_label
_atom_site_fract_x
_atom_site_fract_y
_atom_site_fract_z
_atom_site_U_iso_or_equiv
_atom_site_adp_type
_atom_site_calc_flag
_atom_site_refinement_flags
_atom_site_occupancy
_atom_site_symmetry_multiplicity
Br Br1 0.25417(5) 1.06970(2) 0.430911(16) 0.05611(12) Uani d . 1 1
C C1 0.0265(4) 0.88648(17) 0.22679(12) 0.0350(4) Uani d . 1 1
C C2 -0.1470(4) 0.94431(18) 0.17824(14) 0.0420(5) Uani d . 1 1
H H2 -0.2717 0.9847 0.1974 0.050 Uiso calc R 1 1
C C3 -0.1273(5) 0.9395(2) 0.10030(14) 0.0506(6) Uani d . 1 1
H H3 -0.2424 0.9766 0.0664 0.061 Uiso calc R 1 1
C C4 0.0610(5) 0.8802(2) 0.07141(14) 0.0504(6) Uani d . 1 1
H H4 0.0706 0.8793 0.0187 0.060 Uiso calc R 1 1
C C5 0.2328(4) 0.82325(19) 0.11943(13) 0.0446(5) Uani d . 1 1
H H5 0.3591 0.7846 0.0997 0.054 Uiso calc R 1 1
C C6 0.2147(4) 0.82425(16) 0.19839(12) 0.0356(4) Uani d . 1 1
C C7 0.3499(4) 0.77144(17) 0.26390(13) 0.0365(5) Uani d . 1 1
C C8 0.5493(4) 0.69878(19) 0.27313(15) 0.0473(6) Uani d . 1 1
H H8 0.6248 0.6755 0.2309 0.057 Uiso calc R 1 1
C C9 0.6322(5) 0.6623(2) 0.34564(18) 0.0572(7) Uani d . 1 1
H H9 0.7654 0.6140 0.3522 0.069 Uiso calc R 1 1
C C10 0.5209(5) 0.6961(2) 0.40933(16) 0.0546(6) Uani d . 1 1
H H10 0.5813 0.6698 0.4577 0.066 Uiso calc R 1 1
C C11 0.3225(4) 0.76790(19) 0.40274(14) 0.0465(5) Uani d . 1 1
H H11 0.2484 0.7903 0.4455 0.056 Uiso calc R 1 1
C C12 0.2387(4) 0.80512(17) 0.32906(13) 0.0357(4) Uani d . 1 1
C C13 -0.1196(4) 0.92796(18) 0.35461(14) 0.0417(5) Uani d . 1 1
H H13A -0.1073 0.8900 0.4035 0.050 Uiso calc R 1 1
H H13B -0.2893 0.9207 0.3308 0.050 Uiso calc R 1 1
C C14 -0.0643(4) 1.04724(19) 0.36924(15) 0.0466(5) Uani d . 1 1
H H14A -0.1951 1.0790 0.3956 0.056 Uiso calc R 1 1
H H14B -0.0631 1.0846 0.3204 0.056 Uiso calc R 1 1
N N1 0.0445(3) 0.87583(15) 0.30599(10) 0.0369(4) Uani d . 1 1

loop_
_atom_site_aniso_label
_atom_site_aniso_U_11
_atom_site_aniso_U_22
_atom_site_aniso_U_33
_atom_site_aniso_U_12
_atom_site_aniso_U_13
_atom_site_aniso_U_23
Br1 0.05008(16) 0.06487(19) 0.05276(18) -0.01404(11) 0.00307(12) -0.00812(12)
C1 0.0349(10) 0.0342(10) 0.0358(11) -0.0048(8) 0.0038(8) -0.0010(9)
C2 0.0387(11) 0.0423(12) 0.0441(13) 0.0013(9) 0.0002(10) 0.0007(10)
C3 0.0585(14) 0.0479(13) 0.0417(14) -0.0059(11) -0.0106(11) 0.0088(10)
C4 0.0685(16) 0.0497(13) 0.0322(12) -0.0103(12) 0.0017(11) 0.0014(10)
C5 0.0533(13) 0.0427(12) 0.0394(13) -0.0039(10) 0.0117(10) -0.0061(10)
C6 0.0370(10) 0.0337(10) 0.0363(11) -0.0056(8) 0.0055(9) -0.0034(9)
C7 0.0352(10) 0.0339(10) 0.0401(12) -0.0040(9) 0.0035(9) -0.0024(9)
C8 0.0413(11) 0.0414(12) 0.0589(16) 0.0033(10) 0.0042(11) -0.0067(11)
C9 0.0480(13) 0.0421(13) 0.078(2) 0.0077(11) -0.0076(13) 0.0035(13)
C10 0.0585(14) 0.0464(13) 0.0546(16) -0.0029(12) -0.0121(12) 0.0163(12)
C11 0.0520(12) 0.0456(12) 0.0411(13) -0.0052(11) 0.0011(11) 0.0075(10)
C12 0.0343(10) 0.0342(10) 0.0379(11) -0.0038(8) 0.0018(8) 0.0014(9)
C13 0.0355(10) 0.0477(13) 0.0432(13) -0.0033(9) 0.0105(9) -0.0080(10)
C14 0.0392(11) 0.0496(13) 0.0507(15) 0.0037(10) 0.0044(10) -0.0084(11)
N1 0.0376(9) 0.0403(9) 0.0329(9) 0.0028(8) 0.0048(7) -0.0001(8)

loop_
_atom_type_symbol
_atom_type_description
_atom_type_scat_dispersion_real
_atom_type_scat_dispersion_imag
_atom_type_scat_source
C C 0.0033 0.0016 'International Tables Vol C Tables 4.2.6.8 and 6.1.1.4'
H H 0.0000 0.0000 'International Tables Vol C Tables 4.2.6.8 and 6.1.1.4'
N N 0.0061 0.0033 'International Tables Vol C Tables 4.2.6.8 and 6.1.1.4'
Br Br -0.2901 2.4595 'International Tables Vol C Tables 4.2.6.8 and 6.1.1.4'

loop_
_geom_angle_atom_site_label_1
_geom_angle_atom_site_label_2
_geom_angle_atom_site_label_3
_geom_angle
N1 C1 C2 128.8(2)
N1 C1 C6 109.29(18)
C2 C1 C6 121.8(2)
C3 C2 C1 117.4(2)
C3 C2 H2 121.3
C1 C2 H2 121.3
C2 C3 C4 121.5(2)
C2 C3 H3 119.3
C4 C3 H3 119.3
C5 C4 C3 121.1(2)
C5 C4 H4 119.5
C3 C4 H4 119.5
C4 C5 C6 118.9(2)
C4 C5 H5 120.5
C6 C5 H5 120.5
C5 C6 C1 119.2(2)
C5 C6 C7 134.2(2)
C1 C6 C7 106.57(18)
C8 C7 C12 119.3(2)
C8 C7 C6 134.1(2)
C12 C7 C6 106.66(18)
C9 C8 C7 118.9(2)
C9 C8 H8 120.5
C7 C8 H8 120.5
C8 C9 C10 121.2(2)
C8 C9 H9 119.4
C10 C9 H9 119.4
C11 C10 C9 121.7(2)
C11 C10 H10 119.1
C9 C10 H10 119.1
C10 C11 C12 117.0(2)
C10 C11 H11 121.5
C12 C11 H11 121.5
N1 C12 C11 129.1(2)
N1 C12 C7 109.03(19)
C11 C12 C7 121.9(2)
N1 C13 C14 113.85(19)
N1 C13 H13A 108.8
C14 C13 H13A 108.8
N1 C13 H13B 108.8
C14 C13 H13B 108.8
H13A C13 H13B 107.7
C13 C14 Br1 112.18(16)
C13 C14 H14A 109.2
Br1 C14 H14A 109.2
C13 C14 H14B 109.2
Br1 C14 H14B 109.2
H14A C14 H14B 107.9
C12 N1 C1 108.42(17)
C12 N1 C13 126.90(19)
C1 N1 C13 124.65(18)

loop_
_geom_bond_atom_site_label_1
_geom_bond_atom_site_label_2
_geom_bond_distance
Br1 C14 1.949(3)
C1 N1 1.385(3)
C1 C2 1.389(3)
C1 C6 1.408(3)
C2 C3 1.382(4)
C2 H2 0.9300
C3 C4 1.392(4)
C3 H3 0.9300
C4 C5 1.372(4)
C4 H4 0.9300
C5 C6 1.397(3)
C5 H5 0.9300
C6 C7 1.443(3)
C7 C8 1.395(3)
C7 C12 1.410(3)
C8 C9 1.373(4)
C8 H8 0.9300
C9 C10 1.389(4)
C9 H9 0.9300
C10 C11 1.383(4)
C10 H10 0.9300
C11 C12 1.395(3)
C11 H11 0.9300
C12 N1 1.387(3)
C13 N1 1.447(3)
C13 C14 1.508(3)
C13 H13A 0.9700
C13 H13B 0.9700
C14 H14A 0.9700
C14 H14B 0.9700

loop_
_cod_related_entry_id
_cod_related_entry_database
_cod_related_entry_code
1 ChemSpider 9912103
